data_4509478
loop_
_publ_author_name
'Fang, Ming'
'Chang, Lixian'
'Liu, Xuhui'
'Zhao, Bin'
'Zuo, Ya'
'Chen, Zhi'

_publ_section_title
;
 Fabrication and Properties of Eight Novel Lanthanide&#x2212;Organic
 Frameworks Based on 4-Hydroxypyran-2,6-dicarboxylate and
 4-Hydroxypyridine-2,6-dicarboxylate
;
_journal_issue 9
_journal_name_full 'Crystal Growth &amp; Design'
_journal_page_first 4006
_journal_paper_doi 10.1021/cg900146y
_journal_volume 9
_journal_year 2009
_chemical_formula_sum 'C28 H12 Ba3 N4 O22 Sm2'
_chemical_formula_weight 1469.14
_chemical_name_systematic
; 
 ? 
;
_space_group_IT_number 14
_symmetry_cell_setting monoclinic
_symmetry_space_group_name_Hall '-P 2yn'
_symmetry_space_group_name_H-M 'P 1 21/n 1'
_atom_sites_solution_hydrogens geom
_atom_sites_solution_primary direct
_atom_sites_solution_secondary difmap
_audit_creation_method SHELXL-97
_cell_angle_alpha 90.00
_cell_angle_beta 119.36(3)
_cell_angle_gamma 90.00
_cell_formula_units_Z 4
_cell_length_a 15.254(3)
_cell_length_b 15.472(3)
_cell_length_c 15.524(3)
_cell_measurement_temperature 294(2)
_cell_volume 3193.2(14)
_computing_cell_refinement 'Bruker XSCANS'
_computing_data_collection 'Bruker XSCANS'
_computing_data_reduction 'Bruker SHELXTL'
_computing_molecular_graphics 'Bruker SHELXTL'
_computing_publication_material 'Bruker SHELXTL'
_computing_structure_refinement 'SHELXL-97 (Sheldrick, 1997)'
_computing_structure_solution 'SHELXS-97 (Sheldrick, 1990)'
_diffrn_ambient_temperature 294(2)
_diffrn_measured_fraction_theta_full 0.997
_diffrn_measured_fraction_theta_max 0.997
_diffrn_measurement_device_type 'Bruker P4'
_diffrn_measurement_method '\w scans'
_diffrn_radiation_monochromator graphite
_diffrn_radiation_source 'fine-focus sealed tube'
_diffrn_radiation_type MoK\a
_diffrn_radiation_wavelength 0.71073
_diffrn_reflns_av_R_equivalents 0.0353
_diffrn_reflns_av_sigmaI/netI 0.0373
_diffrn_reflns_limit_h_max 18
_diffrn_reflns_limit_h_min -13
_diffrn_reflns_limit_k_max 18
_diffrn_reflns_limit_k_min -17
_diffrn_reflns_limit_l_max 16
_diffrn_reflns_limit_l_min -18
_diffrn_reflns_number 17563
_diffrn_reflns_theta_full 25.60
_diffrn_reflns_theta_max 25.60
_diffrn_reflns_theta_min 2.00
_exptl_absorpt_coefficient_mu 7.375
_exptl_absorpt_correction_T_max 0.5259
_exptl_absorpt_correction_T_min 0.4249
_exptl_absorpt_correction_type multi-scan
_exptl_absorpt_process_details SADABS
_exptl_crystal_density_diffrn 3.056
_exptl_crystal_density_method 'not measured'
_exptl_crystal_F_000 2704
_exptl_crystal_size_max 0.14
_exptl_crystal_size_mid 0.12
_exptl_crystal_size_min 0.10
_refine_diff_density_max 0.800
_refine_diff_density_min -1.054
_refine_diff_density_rms 0.180
_refine_ls_extinction_method none
_refine_ls_goodness_of_fit_ref 1.089
_refine_ls_hydrogen_treatment constr
_refine_ls_matrix_type full
_refine_ls_number_parameters 532
_refine_ls_number_reflns 5992
_refine_ls_number_restraints 6
_refine_ls_restrained_S_all 1.089
_refine_ls_R_factor_all 0.0403
_refine_ls_R_factor_gt 0.0321
_refine_ls_shift/su_max 0.003
_refine_ls_shift/su_mean 0.000
_refine_ls_structure_factor_coef Fsqd
_refine_ls_weighting_details 'calc w=1/[\s^2^(Fo^2^)+(0.0225P)^2^+12.1144P] where P=(Fo^2^+2Fc^2^)/3'
_refine_ls_weighting_scheme calc
_refine_ls_wR_factor_gt 0.0620
_refine_ls_wR_factor_ref 0.0656
_reflns_number_gt 5157
_reflns_number_total 5992
_reflns_threshold_expression >2sigma(I)
_cod_data_source_file cg900146ysup1.cif
_cod_data_source_block r70210c
_cod_depositor_comments
;
The following automatic conversions were performed:

'_symmetry_cell_setting' value 'Monoclinic' changed to 'monoclinic'
according to /home/saulius/struct/CIF-dictionaries/cif_core.dic
dictionary named 'cif_core.dic' version 2.4.2 from
2011-04-26.

'_exptl_absorpt_correction_type' value 'Multi-scan'
changed to 'multi-scan' according to
/home/saulius/struct/CIF-dictionaries/cif_core.dic dictionary named
'cif_core.dic' version 2.4.2 from
2011-04-26.

'_refine_ls_hydrogen_treatment' value 'CONSTR' changed
to 'constr' according to
/home/saulius/struct/CIF-dictionaries/cif_core.dic dictionary named
'cif_core.dic' version 2.4.2 from 2011-04-26.

Automatic conversion script
Id: cif_fix_values 1891 2012-01-12 08:04:46Z andrius 
;
_cod_original_cell_volume 3193.0(11)
_cod_original_sg_symbol_H-M P2(1)/n
_cod_database_code 4509478

loop_
_symmetry_equiv_pos_as_xyz
'x, y, z'
'-x+1/2, y+1/2, -z+1/2'
'-x, -y, -z'
'x-1/2, -y-1/2, z-1/2'

loop_
_atom_site_label
_atom_site_type_symbol
_atom_site_fract_x
_atom_site_fract_y
_atom_site_fract_z
_atom_site_U_iso_or_equiv
_atom_site_adp_type
_atom_site_occupancy
_atom_site_symmetry_multiplicity
_atom_site_calc_flag
_atom_site_refinement_flags
Sm1 Sm 1.07934(2) 0.75432(2) 0.74198(2) 0.00666(8) Uani 1 1 d .
Sm2 Sm 0.90083(2) 0.24811(2) 0.75718(2) 0.00618(8) Uani 1 1 d .
Ba1 Ba 1.08252(3) 1.00280(2) 0.67797(3) 0.00933(9) Uani 1 1 d .
Ba2 Ba 1.06702(2) 0.50142(2) 0.85285(3) 0.00841(9) Uani 1 1 d .
Ba3 Ba 0.73533(3) -0.00358(2) 0.69717(3) 0.00770(9) Uani 1 1 d .
C1 C 0.9209(4) 0.7443(4) 0.4953(5) 0.0091(13) Uani 1 1 d .
C2 C 0.8484(4) 0.7187(4) 0.4027(5) 0.0102(13) Uani 1 1 d .
H2 H 0.8423 0.7468 0.3470 0.012 Uiso 1 1 calc R
C3 C 0.7828(4) 0.6498(4) 0.3918(5) 0.0093(13) Uani 1 1 d .
C4 C 0.8030(4) 0.6055(4) 0.4794(5) 0.0087(13) Uani 1 1 d .
H4 H 0.7669 0.5561 0.4765 0.010 Uiso 1 1 calc R
C5 C 0.8772(4) 0.6369(4) 0.5696(4) 0.0065(12) Uani 1 1 d .
C6 C 0.8985(4) 0.6024(4) 0.6692(4) 0.0069(12) Uani 1 1 d .
C7 C 0.9887(4) 0.8199(4) 0.5097(5) 0.0096(13) Uani 1 1 d .
C8 C 1.0637(4) 0.8630(4) 0.9220(4) 0.0060(12) Uani 1 1 d .
C9 C 1.0881(4) 0.8935(4) 1.0137(5) 0.0079(13) Uani 1 1 d U
H9 H 1.0626 0.9461 1.0206 0.009 Uiso 1 1 calc R
C10 C 1.1530(4) 0.8438(4) 1.0984(5) 0.0086(13) Uani 1 1 d .
C11 C 1.1922(4) 0.7673(4) 1.0826(4) 0.0061(12) Uani 1 1 d .
H11 H 1.2370 0.7338 1.1358 0.007 Uiso 1 1 calc R
C12 C 1.1639(4) 0.7427(4) 0.9889(4) 0.0063(12) Uani 1 1 d .
C13 C 1.1949(4) 0.6576(4) 0.9645(5) 0.0075(13) Uani 1 1 d .
C14 C 0.9881(4) 0.9055(4) 0.8271(5) 0.0067(12) Uani 1 1 d .
C15 C 0.9078(4) 0.3467(4) 0.5656(5) 0.0100(13) Uani 1 1 d .
C16 C 0.8895(4) 0.3680(4) 0.4710(5) 0.0099(13) Uani 1 1 d .
H16 H 0.9183 0.4172 0.4608 0.012 Uiso 1 1 calc R
C17 C 0.8279(4) 0.3149(4) 0.3922(5) 0.0102(13) Uani 1 1 d .
C18 C 0.7809(4) 0.2445(4) 0.4125(5) 0.0098(13) Uani 1 1 d .
H18 H 0.7348 0.2099 0.3614 0.012 Uiso 1 1 calc R
C19 C 0.8045(4) 0.2281(4) 0.5087(4) 0.0079(13) Uani 1 1 d .
C20 C 0.7653(4) 0.1511(4) 0.5379(5) 0.0087(13) Uani 1 1 d .
C21 C 0.9805(4) 0.3950(4) 0.6552(5) 0.0086(13) Uani 1 1 d .
C22 C 1.0588(4) 0.2765(4) 1.0062(5) 0.0072(13) Uani 1 1 d .
C23 C 1.1243(4) 0.2527(4) 1.1028(4) 0.0077(12) Uani 1 1 d .
H23 H 1.1286 0.2855 1.1549 0.009 Uiso 1 1 calc R
C24 C 1.1845(4) 0.1780(4) 1.1219(5) 0.0087(13) Uani 1 1 d .
C25 C 1.1668(4) 0.1270(4) 1.0398(4) 0.0066(12) Uani 1 1 d .
H25 H 1.2013 0.0753 1.0486 0.008 Uiso 1 1 calc R
C26 C 1.0983(4) 0.1545(4) 0.9470(5) 0.0076(13) Uani 1 1 d .
C27 C 1.0846(4) 0.1078(4) 0.8562(5) 0.0077(13) Uani 1 1 d .
C28 C 1.0026(4) 0.3612(4) 0.9816(4) 0.0075(13) Uani 1 1 d .
N1 N 0.9361(3) 0.7057(3) 0.5789(4) 0.0069(11) Uani 1 1 d .
N2 N 1.1007(3) 0.7884(3) 0.9076(4) 0.0062(10) Uani 1 1 d .
N3 N 0.8669(4) 0.2779(3) 0.5848(4) 0.0081(11) Uani 1 1 d .
N4 N 1.0441(3) 0.2280(3) 0.9274(4) 0.0068(11) Uani 1 1 d .
O1 O 1.0480(3) 0.8420(3) 0.6000(3) 0.0102(9) Uani 1 1 d .
O2 O 0.9844(3) 0.8564(3) 0.4368(3) 0.0122(10) Uani 1 1 d .
O3 O 0.9703(3) 0.6415(3) 0.7437(3) 0.0095(9) Uani 1 1 d .
O4 O 0.8512(3) 0.5409(3) 0.6786(3) 0.0108(9) Uani 1 1 d .
O5 O 0.7053(3) 0.6325(3) 0.3050(3) 0.0076(9) Uani 1 1 d .
O6 O 0.9866(3) 0.8802(3) 0.7474(3) 0.0103(9) Uani 1 1 d .
O7 O 0.9293(3) 0.9605(3) 0.8284(3) 0.0106(9) Uani 1 1 d .
O8 O 1.1793(3) 0.6495(3) 0.8772(3) 0.0075(9) Uani 1 1 d .
O9 O 1.2300(3) 0.5978(3) 1.0290(3) 0.0112(9) Uani 1 1 d .
O10 O 1.1715(3) 0.8636(3) 1.1885(3) 0.0081(9) Uani 1 1 d .
O11 O 0.8884(3) 0.9936(3) 0.5049(3) 0.0169(10) Uani 1 1 d .
O12 O 1.2816(3) 1.0129(3) 0.7249(3) 0.0149(10) Uani 1 1 d .
O13 O 0.9972(3) 0.3618(3) 0.7385(3) 0.0092(9) Uani 1 1 d .
O14 O 1.0218(3) 0.4622(3) 0.6499(3) 0.0112(9) Uani 1 1 d .
O15 O 0.7988(3) 0.1405(3) 0.6303(3) 0.0075(9) Uani 1 1 d .
O16 O 0.7050(3) 0.1001(3) 0.4736(3) 0.0137(10) Uani 1 1 d .
O17 O 0.8182(3) 0.3250(3) 0.3038(3) 0.0093(9) Uani 1 1 d .
O18 O 0.9419(3) 0.3758(3) 0.8904(3) 0.0101(9) Uani 1 1 d .
O19 O 1.0223(3) 0.4133(3) 1.0508(3) 0.0132(10) Uani 1 1 d .
O20 O 1.0184(3) 0.1373(3) 0.7721(3) 0.0098(9) Uani 1 1 d .
O21 O 1.1386(3) 0.0442(3) 0.8666(3) 0.0093(9) Uani 1 1 d .
O22 O 1.2581(3) 0.1599(3) 1.2119(3) 0.0072(9) Uani 1 1 d .

loop_
_atom_site_aniso_label
_atom_site_aniso_U_11
_atom_site_aniso_U_22
_atom_site_aniso_U_33
_atom_site_aniso_U_23
_atom_site_aniso_U_13
_atom_site_aniso_U_12
Sm1 0.00972(14) 0.00621(16) 0.00423(17) -0.00015(13) 0.00355(13) -0.00044(12)
Sm2 0.00819(14) 0.00508(16) 0.00508(17) -0.00012(13) 0.00311(12) -0.00013(12)
Ba1 0.01335(18) 0.00753(18) 0.0076(2) -0.00065(15) 0.00555(15) -0.00071(15)
Ba2 0.01036(17) 0.00609(18) 0.00709(19) 0.00032(15) 0.00296(15) 0.00039(14)
Ba3 0.00950(17) 0.00662(18) 0.00713(19) 0.00027(15) 0.00420(15) -0.00073(14)
C1 0.010(3) 0.006(3) 0.013(3) 0.000(3) 0.007(3) 0.004(2)
C2 0.011(3) 0.011(3) 0.008(3) 0.003(3) 0.004(3) 0.004(2)
C3 0.010(3) 0.009(3) 0.012(4) -0.002(3) 0.008(3) 0.001(2)
C4 0.008(3) 0.007(3) 0.010(3) 0.000(3) 0.003(3) 0.001(2)
C5 0.010(3) 0.005(3) 0.004(3) -0.003(2) 0.003(2) 0.002(2)
C6 0.006(3) 0.008(3) 0.006(3) 0.003(2) 0.002(3) 0.001(2)
C7 0.006(3) 0.005(3) 0.017(4) 0.003(3) 0.005(3) 0.004(2)
C8 0.008(3) 0.009(3) 0.005(3) -0.004(2) 0.006(3) -0.002(2)
C9 0.009(3) 0.001(3) 0.013(3) 0.000(2) 0.005(3) -0.001(2)
C10 0.007(3) 0.014(3) 0.008(3) -0.004(3) 0.006(3) -0.008(2)
C11 0.009(3) 0.005(3) 0.006(3) 0.001(2) 0.004(2) -0.001(2)
C12 0.007(3) 0.006(3) 0.011(3) 0.000(3) 0.008(2) 0.000(2)
C13 0.007(3) 0.003(3) 0.012(4) 0.000(3) 0.005(3) -0.001(2)
C14 0.008(3) 0.006(3) 0.008(3) -0.003(2) 0.006(3) -0.004(2)
C15 0.011(3) 0.006(3) 0.012(4) 0.003(3) 0.005(3) 0.006(2)
C16 0.006(3) 0.008(3) 0.013(4) 0.001(3) 0.003(3) 0.000(2)
C17 0.012(3) 0.012(3) 0.007(3) 0.000(3) 0.005(3) 0.001(3)
C18 0.013(3) 0.005(3) 0.015(4) -0.007(3) 0.009(3) -0.001(2)
C19 0.002(3) 0.010(3) 0.008(3) 0.001(2) 0.000(2) 0.002(2)
C20 0.008(3) 0.010(3) 0.008(3) -0.001(3) 0.004(3) 0.003(2)
C21 0.008(3) 0.010(3) 0.011(3) 0.000(3) 0.007(3) 0.004(2)
C22 0.009(3) 0.006(3) 0.010(3) 0.001(2) 0.007(3) -0.003(2)
C23 0.006(3) 0.010(3) 0.007(3) -0.003(3) 0.003(2) -0.003(2)
C24 0.010(3) 0.010(3) 0.010(4) 0.000(3) 0.008(3) -0.003(2)
C25 0.005(3) 0.008(3) 0.008(3) 0.001(2) 0.003(2) -0.003(2)
C26 0.008(3) 0.010(3) 0.008(3) -0.003(3) 0.006(3) -0.001(2)
C27 0.007(3) 0.008(3) 0.011(4) -0.004(3) 0.006(3) -0.002(2)
C28 0.008(3) 0.010(3) 0.007(4) 0.000(3) 0.005(3) -0.002(2)
N1 0.008(2) 0.010(3) 0.002(3) -0.001(2) 0.003(2) -0.001(2)
N2 0.009(2) 0.004(2) 0.004(3) 0.001(2) 0.002(2) 0.000(2)
N3 0.010(2) 0.005(3) 0.009(3) -0.001(2) 0.005(2) 0.000(2)
N4 0.010(2) 0.006(3) 0.007(3) -0.005(2) 0.007(2) -0.003(2)
O1 0.014(2) 0.009(2) 0.009(2) -0.0018(18) 0.007(2) -0.0006(17)
O2 0.022(2) 0.010(2) 0.008(2) 0.0016(19) 0.010(2) -0.0025(19)
O3 0.011(2) 0.011(2) 0.008(2) 0.0000(18) 0.0056(19) -0.0029(17)
O4 0.015(2) 0.013(2) 0.007(2) 0.0015(18) 0.0072(19) 0.0010(18)
O5 0.011(2) 0.006(2) 0.004(2) -0.0011(17) 0.0017(18) -0.0014(17)
O6 0.011(2) 0.010(2) 0.009(2) -0.0011(18) 0.0040(19) 0.0012(17)
O7 0.009(2) 0.010(2) 0.012(3) 0.0025(19) 0.0046(19) 0.0031(18)
O8 0.009(2) 0.011(2) 0.001(2) -0.0001(17) 0.0010(18) 0.0017(17)
O9 0.014(2) 0.009(2) 0.009(2) 0.0012(19) 0.005(2) 0.0022(18)
O10 0.011(2) 0.009(2) 0.005(2) -0.0017(18) 0.0053(18) -0.0017(17)
O11 0.012(2) 0.021(3) 0.016(3) -0.004(2) 0.006(2) 0.0024(19)
O12 0.016(2) 0.015(2) 0.013(3) 0.004(2) 0.007(2) 0.0005(19)
O13 0.010(2) 0.013(2) 0.003(2) -0.0013(18) 0.0015(18) -0.0044(17)
O14 0.016(2) 0.007(2) 0.014(3) -0.0013(18) 0.010(2) -0.0048(18)
O15 0.009(2) 0.010(2) 0.003(2) -0.0014(17) 0.0028(18) -0.0011(17)
O16 0.019(2) 0.013(2) 0.009(2) -0.0026(19) 0.006(2) -0.0037(19)
O17 0.015(2) 0.009(2) 0.007(2) 0.0006(18) 0.0080(19) 0.0018(18)
O18 0.008(2) 0.015(2) 0.008(2) -0.0001(19) 0.0038(19) 0.0011(18)
O19 0.027(2) 0.006(2) 0.006(2) -0.0026(18) 0.007(2) -0.0007(19)
O20 0.013(2) 0.011(2) 0.005(2) 0.0014(18) 0.0043(19) 0.0036(18)
O21 0.012(2) 0.009(2) 0.005(2) -0.0045(18) 0.0034(19) -0.0002(18)
O22 0.010(2) 0.009(2) 0.001(2) 0.0011(17) 0.0009(18) -0.0015(17)

loop_
_atom_type_symbol
_atom_type_description
_atom_type_scat_dispersion_real
_atom_type_scat_dispersion_imag
_atom_type_scat_source
C C 0.0033 0.0016 'International Tables Vol C Tables 4.2.6.8 and 6.1.1.4'
H H 0.0000 0.0000 'International Tables Vol C Tables 4.2.6.8 and 6.1.1.4'
N N 0.0061 0.0033 'International Tables Vol C Tables 4.2.6.8 and 6.1.1.4'
O O 0.0106 0.0060 'International Tables Vol C Tables 4.2.6.8 and 6.1.1.4'
Ba Ba -0.3244 2.2819 'International Tables Vol C Tables 4.2.6.8 and 6.1.1.4'
Sm Sm -0.1638 3.4418 'International Tables Vol C Tables 4.2.6.8 and 6.1.1.4'

loop_
_geom_angle_atom_site_label_1
_geom_angle_atom_site_label_2
_geom_angle_atom_site_label_3
_geom_angle
_geom_angle_site_symmetry_1
_geom_angle_site_symmetry_3
O17 Sm1 O3 100.89(14) 3_766 .
O17 Sm1 O5 89.23(14) 3_766 4_676
O3 Sm1 O5 158.41(14) . 4_676
O17 Sm1 O1 83.22(14) 3_766 .
O3 Sm1 O1 125.61(14) . .
O5 Sm1 O1 74.17(14) 4_676 .
O17 Sm1 O6 155.66(14) 3_766 .
O3 Sm1 O6 99.35(14) . .
O5 Sm1 O6 76.51(13) 4_676 .
O1 Sm1 O6 74.02(14) . .
O17 Sm1 N2 130.79(15) 3_766 .
O3 Sm1 N2 83.33(15) . .
O5 Sm1 N2 75.69(15) 4_676 .
O1 Sm1 N2 133.50(15) . .
O6 Sm1 N2 65.03(15) . .
O17 Sm1 O8 72.10(14) 3_766 .
O3 Sm1 O8 70.23(14) . .
O5 Sm1 O8 95.38(14) 4_676 .
O1 Sm1 O8 153.44(13) . .
O6 Sm1 O8 128.13(14) . .
N2 Sm1 O8 63.35(14) . .
O17 Sm1 N1 85.29(15) 3_766 .
O3 Sm1 N1 62.14(15) . .
O5 Sm1 N1 138.43(15) 4_676 .
O1 Sm1 N1 64.27(15) . .
O6 Sm1 N1 92.37(15) . .
N2 Sm1 N1 135.54(15) . .
O8 Sm1 N1 121.55(15) . .
O22 Sm2 O13 92.92(14) 4_565 .
O22 Sm2 O20 167.46(14) 4_565 .
O13 Sm2 O20 93.56(14) . .
O22 Sm2 O10 91.32(14) 4_565 3_767
O13 Sm2 O10 168.26(14) . 3_767
O20 Sm2 O10 84.44(14) . 3_767
O22 Sm2 O15 92.29(14) 4_565 .
O13 Sm2 O15 125.67(14) . .
O20 Sm2 O15 75.21(14) . .
O10 Sm2 O15 65.02(14) 3_767 .
O22 Sm2 N4 125.69(14) 4_565 .
O13 Sm2 N4 87.08(15) . .
O20 Sm2 N4 65.42(15) . .
O10 Sm2 N4 81.56(15) 3_767 .
O15 Sm2 N4 130.27(15) . .
O22 Sm2 N3 83.99(15) 4_565 .
O13 Sm2 N3 63.53(15) . .
O20 Sm2 N3 89.30(15) . .
O10 Sm2 N3 127.88(15) 3_767 .
O15 Sm2 N3 63.36(15) . .
N4 Sm2 N3 140.43(15) . .
O22 Sm2 O18 68.11(13) 4_565 .
O13 Sm2 O18 68.32(13) . .
O20 Sm2 O18 124.35(13) . .
O10 Sm2 O18 103.31(13) 3_767 .
O15 Sm2 O18 157.62(12) . .
N4 Sm2 O18 61.65(14) . .
N3 Sm2 O18 122.13(15) . .
O2 Ba1 O21 110.09(13) 3_776 1_565
O2 Ba1 O1 121.60(14) 3_776 .
O21 Ba1 O1 126.40(13) 1_565 .
O2 Ba1 O12 98.11(13) 3_776 .
O21 Ba1 O12 88.73(13) 1_565 .
O1 Ba1 O12 96.78(13) . .
O2 Ba1 O5 164.20(12) 3_776 4_676
O21 Ba1 O5 70.87(12) 1_565 4_676
O1 Ba1 O5 63.42(13) . 4_676
O12 Ba1 O5 66.09(12) . 4_676
O2 Ba1 O11 62.30(13) 3_776 .
O21 Ba1 O11 131.48(12) 1_565 .
O1 Ba1 O11 69.48(13) . .
O12 Ba1 O11 138.47(13) . .
O5 Ba1 O11 129.61(13) 4_676 .
O2 Ba1 O6 132.87(12) 3_776 .
O21 Ba1 O6 72.63(12) 1_565 .
O1 Ba1 O6 62.73(12) . .
O12 Ba1 O6 128.90(12) . .
O5 Ba1 O6 62.88(11) 4_676 .
O11 Ba1 O6 80.70(13) . .
O2 Ba1 O20 69.34(12) 3_776 1_565
O21 Ba1 O20 45.93(12) 1_565 1_565
O1 Ba1 O20 145.70(12) . 1_565
O12 Ba1 O20 114.56(12) . 1_565
O5 Ba1 O20 115.86(12) 4_676 1_565
O11 Ba1 O20 93.33(12) . 1_565
O6 Ba1 O20 85.89(11) . 1_565
O2 Ba1 O11 63.45(12) 3_776 3_776
O21 Ba1 O11 152.20(12) 1_565 3_776
O1 Ba1 O11 71.88(12) . 3_776
O12 Ba1 O11 66.73(12) . 3_776
O5 Ba1 O11 107.92(12) 4_676 3_776
O11 Ba1 O11 71.73(13) . 3_776
O6 Ba1 O11 132.80(12) . 3_776
O20 Ba1 O11 132.17(12) 1_565 3_776
O2 Ba1 C27 90.04(15) 3_776 1_565
O21 Ba1 C27 22.34(14) 1_565 1_565
O1 Ba1 C27 140.58(14) . 1_565
O12 Ba1 C27 101.56(14) . 1_565
O5 Ba1 C27 92.86(14) 4_676 1_565
O11 Ba1 C27 113.84(14) . 1_565
O6 Ba1 C27 78.70(13) . 1_565
O20 Ba1 C27 23.60(13) 1_565 1_565
O11 Ba1 C27 147.54(14) 3_776 1_565
O2 Ba1 Ba1 55.81(9) 3_776 3_776
O21 Ba1 Ba1 163.55(9) 1_565 3_776
O1 Ba1 Ba1 65.97(9) . 3_776
O12 Ba1 Ba1 101.09(10) . 3_776
O5 Ba1 Ba1 125.15(8) 4_676 3_776
O11 Ba1 Ba1 37.37(9) . 3_776
O6 Ba1 Ba1 109.77(9) . 3_776
O20 Ba1 Ba1 117.62(8) 1_565 3_776
O11 Ba1 Ba1 34.36(8) 3_776 3_776
C27 Ba1 Ba1 141.22(11) 1_565 3_776
O16 Ba2 O13 84.67(14) 4_666 .
O16 Ba2 O3 162.34(13) 4_666 .
O13 Ba2 O3 108.38(13) . .
O16 Ba2 O8 100.17(13) 4_666 .
O13 Ba2 O8 141.17(12) . .
O3 Ba2 O8 62.19(12) . .
O16 Ba2 O19 109.82(13) 4_666 3_767
O13 Ba2 O19 126.71(12) . 3_767
O3 Ba2 O19 72.39(12) . 3_767
O8 Ba2 O19 88.15(12) . 3_767
O16 Ba2 O14 109.59(13) 4_666 .
O13 Ba2 O14 46.47(12) . .
O3 Ba2 O14 73.99(12) . .
O8 Ba2 O14 96.97(12) . .
O19 Ba2 O14 138.60(12) 3_767 .
O16 Ba2 O18 80.29(12) 4_666 .
O13 Ba2 O18 61.03(12) . .
O3 Ba2 O18 116.20(12) . .
O8 Ba2 O18 157.77(11) . .
O19 Ba2 O18 71.10(12) 3_767 .
O14 Ba2 O18 103.84(12) . .
O16 Ba2 O9 68.01(13) 4_666 .
O13 Ba2 O9 151.89(12) . .
O3 Ba2 O9 97.19(12) . .
O8 Ba2 O9 45.02(11) . .
O19 Ba2 O9 71.66(12) 3_767 .
O14 Ba2 O9 136.49(11) . .
O18 Ba2 O9 117.72(11) . .
O16 Ba2 O12 79.51(13) 4_666 2_746
O13 Ba2 O12 85.27(12) . 2_746
O3 Ba2 O12 89.54(12) . 2_746
O8 Ba2 O12 58.41(11) . 2_746
O19 Ba2 O12 146.55(12) 3_767 2_746
O14 Ba2 O12 54.62(11) . 2_746
O18 Ba2 O12 141.98(11) . 2_746
O9 Ba2 O12 83.40(11) . 2_746
O16 Ba2 O4 153.14(13) 4_666 .
O13 Ba2 O4 71.01(12) . .
O3 Ba2 O4 44.07(12) . .
O8 Ba2 O4 105.90(11) . .
O19 Ba2 O4 77.78(12) 3_767 .
O14 Ba2 O4 61.26(11) . .
O18 Ba2 O4 78.05(11) . .
O9 Ba2 O4 137.09(11) . .
O12 Ba2 O4 108.77(11) 2_746 .
O16 Ba2 Ba3 123.17(10) 4_666 2_656
O13 Ba2 Ba3 79.70(9) . 2_656
O3 Ba2 Ba3 72.08(8) . 2_656
O8 Ba2 Ba3 125.27(8) . 2_656
O19 Ba2 Ba3 48.90(9) 3_767 2_656
O14 Ba2 Ba3 97.80(9) . 2_656
O18 Ba2 Ba3 44.52(8) . 2_656
O9 Ba2 Ba3 120.35(8) . 2_656
O12 Ba2 Ba3 150.91(8) 2_746 2_656
O4 Ba2 Ba3 42.65(7) . 2_656
O16 Ba2 Ba3 51.02(10) 4_666 4_666
O13 Ba2 Ba3 125.86(9) . 4_666
O3 Ba2 Ba3 122.57(9) . 4_666
O8 Ba2 Ba3 83.21(9) . 4_666
O19 Ba2 Ba3 61.47(9) 3_767 4_666
O14 Ba2 Ba3 159.88(8) . 4_666
O18 Ba2 Ba3 79.95(9) . 4_666
O9 Ba2 Ba3 38.36(8) . 4_666
O12 Ba2 Ba3 110.53(9) 2_746 4_666
O4 Ba2 Ba3 138.13(8) . 4_666
Ba3 Ba2 Ba3 98.43(3) 2_656 4_666
O7 Ba3 O10 69.06(13) 1_545 3_767
O7 Ba3 O22 71.61(12) 1_545 3_757
O10 Ba3 O22 119.00(12) 3_767 3_757
O7 Ba3 O15 89.62(12) 1_545 .
O10 Ba3 O15 56.44(12) 3_767 .
O22 Ba3 O15 160.25(11) 3_757 .
O7 Ba3 O4 103.54(12) 1_545 2_646
O10 Ba3 O4 68.90(12) 3_767 2_646
O22 Ba3 O4 77.50(12) 3_757 2_646
O15 Ba3 O4 114.00(12) . 2_646
O7 Ba3 O9 96.34(12) 1_545 4_565
O10 Ba3 O9 138.49(11) 3_767 4_565
O22 Ba3 O9 89.89(12) 3_757 4_565
O15 Ba3 O9 86.01(11) . 4_565
O4 Ba3 O9 151.49(11) 2_646 4_565
O7 Ba3 O18 128.51(12) 1_545 2_646
O10 Ba3 O18 148.94(11) 3_767 2_646
O22 Ba3 O18 59.30(12) 3_757 2_646
O15 Ba3 O18 135.93(12) . 2_646
O4 Ba3 O18 81.18(12) 2_646 2_646
O9 Ba3 O18 70.43(11) 4_565 2_646
O7 Ba3 O19 166.23(12) 1_545 4_565
O10 Ba3 O19 97.97(12) 3_767 4_565
O22 Ba3 O19 120.48(11) 3_757 4_565
O15 Ba3 O19 78.93(11) . 4_565
O4 Ba3 O19 74.73(11) 2_646 4_565
O9 Ba3 O19 90.53(12) 4_565 4_565
O18 Ba3 O19 65.10(11) 2_646 4_565
O7 Ba3 Ba2 145.43(9) 1_545 2_646
O10 Ba3 Ba2 106.02(8) 3_767 2_646
O22 Ba3 Ba2 82.82(8) 3_757 2_646
O15 Ba3 Ba2 116.86(8) . 2_646
O4 Ba3 Ba2 46.91(9) 2_646 2_646
O9 Ba3 Ba2 106.71(8) 4_565 2_646
O18 Ba3 Ba2 43.95(8) 2_646 2_646
O19 Ba3 Ba2 40.77(8) 4_565 2_646
O7 Ba3 Ba2 130.55(9) 1_545 4_565
O10 Ba3 Ba2 124.14(9) 3_767 4_565
O22 Ba3 Ba2 116.85(8) 3_757 4_565
O15 Ba3 Ba2 70.60(8) . 4_565
O4 Ba3 Ba2 125.88(9) 2_646 4_565
O9 Ba3 Ba2 39.57(8) 4_565 4_565
O18 Ba3 Ba2 67.55(8) 2_646 4_565
O19 Ba3 Ba2 52.51(8) 4_565 4_565
Ba2 Ba3 Ba2 81.57(3) 2_646 4_565
N1 C1 C2 123.6(6) . .
N1 C1 C7 115.0(5) . .
C2 C1 C7 121.5(6) . .
C1 C2 C3 120.1(6) . .
O5 C3 C4 123.3(5) . .
O5 C3 C2 120.3(6) . .
C4 C3 C2 116.3(6) . .
C5 C4 C3 119.1(6) . .
N1 C5 C4 123.6(6) . .
N1 C5 C6 111.6(5) . .
C4 C5 C6 124.7(5) . .
O4 C6 O3 122.7(6) . .
O4 C6 C5 122.8(5) . .
O3 C6 C5 114.5(5) . .
O2 C7 O1 124.7(6) . .
O2 C7 C1 119.7(6) . .
O1 C7 C1 115.7(5) . .
N2 C8 C9 123.0(6) . .
N2 C8 C14 113.1(5) . .
C9 C8 C14 123.7(5) . .
C8 C9 C10 119.2(6) . .
O10 C10 C11 119.6(6) . .
O10 C10 C9 122.9(5) . .
C11 C10 C9 117.2(6) . .
C12 C11 C10 119.1(6) . .
N2 C12 C11 124.2(5) . .
N2 C12 C13 112.9(5) . .
C11 C12 C13 122.8(5) . .
O8 C13 O9 123.9(5) . .
O8 C13 C12 116.1(5) . .
O9 C13 C12 120.0(5) . .
O7 C14 O6 123.4(6) . .
O7 C14 C8 119.7(5) . .
O6 C14 C8 116.8(5) . .
N3 C15 C16 123.3(6) . .
N3 C15 C21 114.0(5) . .
C16 C15 C21 122.6(6) . .
C17 C16 C15 119.2(6) . .
O17 C17 C16 122.0(6) . .
O17 C17 C18 120.7(6) . .
C16 C17 C18 117.1(6) . .
C19 C18 C17 119.3(6) . .
N3 C19 C18 123.1(6) . .
N3 C19 C20 114.0(5) . .
C18 C19 C20 122.9(5) . .
O16 C20 O15 123.2(6) . .
O16 C20 C19 120.5(6) . .
O15 C20 C19 116.3(5) . .
O14 C21 O13 122.7(6) . .
O14 C21 C15 122.0(6) . .
O13 C21 C15 115.2(5) . .
N4 C22 C23 122.9(5) . .
N4 C22 C28 115.4(5) . .
C23 C22 C28 121.7(5) . .
C22 C23 C24 119.6(6) . .
O22 C24 C25 121.6(5) . .
O22 C24 C23 121.4(6) . .
C25 C24 C23 116.9(6) . .
C26 C25 C24 119.2(6) . .
N4 C26 C25 124.5(6) . .
N4 C26 C27 113.8(5) . .
C25 C26 C27 121.4(5) . .
O21 C27 O20 123.8(5) . .
O21 C27 C26 118.6(5) . .
O20 C27 C26 117.6(5) . .
O21 C27 Ba1 55.6(3) . 1_545
O20 C27 Ba1 68.3(3) . 1_545
C26 C27 Ba1 173.3(4) . 1_545
O19 C28 O18 125.0(6) . .
O19 C28 C22 118.2(5) . .
O18 C28 C22 116.7(5) . .
C1 N1 C5 117.1(5) . .
C1 N1 Sm1 119.6(4) . .
C5 N1 Sm1 123.1(4) . .
C8 N2 C12 117.1(5) . .
C8 N2 Sm1 120.0(4) . .
C12 N2 Sm1 121.8(4) . .
C19 N3 C15 117.9(5) . .
C19 N3 Sm2 121.5(4) . .
C15 N3 Sm2 120.6(4) . .
C26 N4 C22 116.7(5) . .
C26 N4 Sm2 117.8(4) . .
C22 N4 Sm2 124.0(4) . .
C7 O1 Sm1 124.1(4) . .
C7 O1 Ba1 127.6(4) . .
Sm1 O1 Ba1 101.52(15) . .
C7 O2 Ba1 144.2(4) . 3_776
C6 O3 Sm1 127.9(4) . .
C6 O3 Ba2 98.5(3) . .
Sm1 O3 Ba2 114.73(15) . .
C6 O4 Ba3 137.5(4) . 2_656
C6 O4 Ba2 80.0(3) . .
Ba3 O4 Ba2 90.44(12) 2_656 .
C3 O5 Sm1 113.8(3) . 4_575
C3 O5 Ba1 144.5(4) . 4_575
Sm1 O5 Ba1 97.42(13) 4_575 4_575
C14 O6 Sm1 122.7(4) . .
C14 O6 Ba1 112.5(3) . .
Sm1 O6 Ba1 95.91(13) . .
C14 O7 Ba3 131.3(4) . 1_565
C13 O8 Sm1 123.6(4) . .
C13 O8 Ba2 90.5(3) . .
Sm1 O8 Ba2 109.94(14) . .
C13 O9 Ba3 150.7(4) . 4_666
C13 O9 Ba2 78.8(3) . .
Ba3 O9 Ba2 102.07(12) 4_666 .
C10 O10 Sm2 107.9(3) . 3_767
C10 O10 Ba3 130.4(3) . 3_767
Sm2 O10 Ba3 121.65(16) 3_767 3_767
Ba1 O11 Ba1 108.27(13) . 3_776
Ba1 O12 Ba2 146.11(17) . 2_756
C21 O13 Sm2 125.4(4) . .
C21 O13 Ba2 99.4(4) . .
Sm2 O13 Ba2 125.63(16) . .
C21 O14 Ba2 87.9(4) . .
C20 O15 Sm2 124.1(4) . .
C20 O15 Ba3 119.6(4) . .
Sm2 O15 Ba3 115.82(15) . .
C20 O16 Ba2 172.4(4) . 4_565
C17 O17 Sm1 120.1(4) . 3_766
C28 O18 Sm2 119.3(4) . .
C28 O18 Ba2 98.4(3) . .
Sm2 O18 Ba2 104.94(13) . .
C28 O18 Ba3 127.9(4) . 2_656
Sm2 O18 Ba3 106.74(14) . 2_656
Ba2 O18 Ba3 91.54(12) . 2_656
C28 O19 Ba2 141.7(4) . 3_767
C28 O19 Ba3 128.0(4) . 4_666
Ba2 O19 Ba3 90.33(12) 3_767 4_666
C27 O20 Sm2 121.9(4) . .
C27 O20 Ba1 88.1(3) . 1_545
Sm2 O20 Ba1 149.36(18) . 1_545
C27 O21 Ba1 102.1(4) . 1_545
C24 O22 Sm2 111.2(3) . 4_666
C24 O22 Ba3 121.4(3) . 3_757
Sm2 O22 Ba3 124.49(16) 4_666 3_757

loop_
_geom_bond_atom_site_label_1
_geom_bond_atom_site_label_2
_geom_bond_distance
_geom_bond_site_symmetry_2
Sm1 O17 2.353(4) 3_766
Sm1 O3 2.420(4) .
Sm1 O5 2.423(4) 4_676
Sm1 O1 2.427(4) .
Sm1 O6 2.432(4) .
Sm1 N2 2.484(5) .
Sm1 O8 2.494(4) .
Sm1 N1 2.515(5) .
Sm2 O22 2.399(4) 4_565
Sm2 O13 2.400(4) .
Sm2 O20 2.409(4) .
Sm2 O10 2.414(4) 3_767
Sm2 O15 2.463(4) .
Sm2 N4 2.488(5) .
Sm2 N3 2.506(5) .
Sm2 O18 2.702(4) .
Ba1 O2 2.680(4) 3_776
Ba1 O21 2.695(4) 1_565
Ba1 O1 2.703(4) .
Ba1 O12 2.758(4) .
Ba1 O5 2.856(4) 4_676
Ba1 O11 2.865(5) .
Ba1 O6 2.906(4) .
Ba1 O20 2.970(4) 1_565
Ba1 O11 3.081(5) 3_776
Ba1 C27 3.196(6) 1_565
Ba1 Ba1 4.8204(18) 3_776
Ba2 O16 2.558(4) 4_666
Ba2 O13 2.664(4) .
Ba2 O3 2.701(4) .
Ba2 O8 2.773(4) .
Ba2 O19 2.799(4) 3_767
Ba2 O14 2.939(4) .
Ba2 O18 2.975(4) .
Ba2 O9 3.035(4) .
Ba2 O12 3.091(4) 2_746
Ba2 O4 3.130(4) .
Ba2 Ba3 4.2858(11) 2_656
Ba2 Ba3 4.6591(17) 4_666
Ba3 O7 2.703(4) 1_545
Ba3 O10 2.718(4) 3_767
Ba3 O22 2.777(4) 3_757
Ba3 O15 2.824(4) .
Ba3 O4 2.904(4) 2_646
Ba3 O9 2.957(4) 4_565
Ba3 O18 3.006(4) 2_646
Ba3 O19 3.230(4) 4_565
Ba3 Ba2 4.2858(11) 2_646
Ba3 Ba2 4.6590(17) 4_565
C1 N1 1.342(8) .
C1 C2 1.374(9) .
C1 C7 1.503(8) .
C2 C3 1.415(8) .
C3 O5 1.312(7) .
C3 C4 1.414(9) .
C4 C5 1.387(8) .
C5 N1 1.354(7) .
C5 C6 1.513(8) .
C6 O4 1.246(7) .
C6 O3 1.288(7) .
C7 O2 1.238(8) .
C7 O1 1.288(8) .
C8 N2 1.351(7) .
C8 C9 1.366(8) .
C8 C14 1.505(8) .
C9 C10 1.423(8) .
C10 O10 1.320(7) .
C10 C11 1.401(8) .
C11 C12 1.353(8) .
C12 N2 1.353(7) .
C12 C13 1.509(8) .
C13 O8 1.262(7) .
C13 O9 1.273(7) .
C14 O7 1.243(7) .
C14 O6 1.288(7) .
C15 N3 1.339(8) .
C15 C16 1.393(9) .
C15 C21 1.486(9) .
C16 C17 1.388(9) .
C17 O17 1.317(7) .
C17 C18 1.422(8) .
C18 C19 1.376(9) .
C19 N3 1.338(8) .
C19 C20 1.500(8) .
C20 O16 1.251(7) .
C20 O15 1.276(7) .
C21 O14 1.239(7) .
C21 O13 1.295(7) .
C22 N4 1.357(8) .
C22 C23 1.384(8) .
C22 C28 1.508(8) .
C23 C24 1.414(8) .
C24 O22 1.324(7) .
C24 C25 1.407(8) .
C25 C26 1.368(8) .
C26 N4 1.351(7) .
C26 C27 1.504(8) .
C27 O21 1.242(7) .
C27 O20 1.280(7) .
C27 Ba1 3.196(6) 1_545
C28 O19 1.257(7) .
C28 O18 1.275(7) .
O2 Ba1 2.680(4) 3_776
O4 Ba3 2.904(4) 2_656
O5 Sm1 2.423(4) 4_575
O5 Ba1 2.856(4) 4_575
O7 Ba3 2.703(4) 1_565
O9 Ba3 2.957(4) 4_666
O10 Sm2 2.414(4) 3_767
O10 Ba3 2.718(4) 3_767
O11 Ba1 3.081(4) 3_776
O12 Ba2 3.091(4) 2_756
O16 Ba2 2.558(4) 4_565
O17 Sm1 2.353(4) 3_766
O18 Ba3 3.006(4) 2_656
O19 Ba2 2.799(4) 3_767
O19 Ba3 3.230(4) 4_666
O20 Ba1 2.970(4) 1_545
O21 Ba1 2.695(4) 1_545
O22 Sm2 2.399(4) 4_666
O22 Ba3 2.777(4) 3_757
